data_7105353
loop_
_publ_author_name
'Hooper, Thomas N'
'Green, Michael'
'Russell, Christopher A'

_publ_section_title
;
 Cationic Au(I) alkyne complexes: synthesis, structure and reactivity.
;
_journal_issue 13
_journal_name_full 'Chemical communications (Cambridge, England)'
_journal_page_first 2313
_journal_page_last 2315
_journal_paper_doi 10.1039/b923900f
_journal_volume 46
_journal_year 2010
_chemical_formula_moiety 'C19 H39 Au P, F6 Sb'
_chemical_formula_sum 'C19 H39 Au F6 P Sb'
_chemical_formula_weight 731.19
_space_group_IT_number 9
_symmetry_cell_setting monoclinic
_symmetry_space_group_name_Hall 'C -2yc'
_symmetry_space_group_name_H-M 'C 1 c 1'
_atom_sites_solution_hydrogens geom
_atom_sites_solution_primary direct
_atom_sites_solution_secondary difmap
_audit_creation_method SHELXL-97
_cell_angle_alpha 90.00
_cell_angle_beta 90.944(2)
_cell_angle_gamma 90.00
_cell_formula_units_Z 4
_cell_length_a 8.4332(4)
_cell_length_b 15.1537(7)
_cell_length_c 19.7806(9)
_cell_measurement_reflns_used 9968
_cell_measurement_temperature 100(2)
_cell_measurement_theta_max 29.622
_cell_measurement_theta_min 2.688
_cell_volume 2527.5(2)
_computing_cell_refinement 'Apex II (Bruker-AXS, 2007)'
_computing_data_collection 'Apex II (Bruker-AXS, 2007)'
_computing_data_reduction
;
SAINT v7.34A (Bruker-AXS, 2007) & XPREP v2005/4 (Bruker-AXS, 2005)
;
_computing_structure_refinement 'SHELXL-97 (Sheldrick, 1997)'
_computing_structure_solution 'SHELXS-97 (Sheldrick, 1990)'
_diffrn_ambient_temperature 100(2)
_diffrn_detector 'CCD plate'
_diffrn_detector_area_resol_mean 8.366
_diffrn_detector_type 'Bruker-AXS SMART APEX'
_diffrn_measured_fraction_theta_full 0.991
_diffrn_measured_fraction_theta_max 0.991
_diffrn_measurement_details 'frames, 0.3\% width'
_diffrn_measurement_device 'four-circle diffractometer'
_diffrn_measurement_device_type 'Bruker-AXS Kappa'
_diffrn_measurement_method '\w & \f scans'
_diffrn_measurement_specimen_support
;
glass fibre
;
_diffrn_radiation_collimation '0.5 mm double pinhole'
_diffrn_radiation_monochromator graphite
_diffrn_radiation_probe x-ray
_diffrn_radiation_type 'Mo K\a'
_diffrn_radiation_wavelength 0.71074
_diffrn_reflns_av_R_equivalents 0.0366
_diffrn_reflns_av_sigmaI/netI 0.0513
_diffrn_reflns_limit_h_max 11
_diffrn_reflns_limit_h_min -11
_diffrn_reflns_limit_k_max 19
_diffrn_reflns_limit_k_min -21
_diffrn_reflns_limit_l_max 24
_diffrn_reflns_limit_l_min -27
_diffrn_reflns_number 17616
_diffrn_reflns_theta_full 29.64
_diffrn_reflns_theta_max 29.64
_diffrn_reflns_theta_min 3.09
_diffrn_source 'sealed X-ray tube'
_diffrn_source_current 40
_diffrn_source_power 2
_diffrn_source_size '0.4 x 8 mm fine focus'
_diffrn_source_target Mo
_diffrn_source_type 'Bruker-AXS KFF Mo 2K 90\% Ceramic'
_diffrn_source_voltage 50
_exptl_absorpt_coefficient_mu 6.976
_exptl_absorpt_correction_T_max 0.7673
_exptl_absorpt_correction_T_min 0.2174
_exptl_absorpt_correction_type analytical
_exptl_absorpt_process_details SADABS-2007/4
_exptl_crystal_colour colourless
_exptl_crystal_density_diffrn 1.922
_exptl_crystal_density_method 'not measured'
_exptl_crystal_description plate
_exptl_crystal_F_000 1408
_exptl_crystal_size_max 0.26
_exptl_crystal_size_mid 0.17
_exptl_crystal_size_min 0.03
_refine_diff_density_max 4.887
_refine_diff_density_min -1.974
_refine_diff_density_rms 0.282
_refine_ls_abs_structure_details 'Flack H D (1983), Acta Cryst. A39, 876-881'
_refine_ls_abs_structure_Flack 0.012(10)
_refine_ls_extinction_method none
_refine_ls_goodness_of_fit_ref 1.091
_refine_ls_hydrogen_treatment constr
_refine_ls_matrix_type full
_refine_ls_number_parameters 251
_refine_ls_number_reflns 6116
_refine_ls_number_restraints 2
_refine_ls_restrained_S_all 1.091
_refine_ls_R_factor_all 0.0462
_refine_ls_R_factor_gt 0.0451
_refine_ls_shift/su_max 0.000
_refine_ls_shift/su_mean 0.000
_refine_ls_structure_factor_coef Fsqd
_refine_ls_weighting_details 'calc w=1/[\s^2^(Fo^2^)+(0.0470P)^2^+92.4843P] where P=(Fo^2^+2Fc^2^)/3'
_refine_ls_weighting_scheme calc
_refine_ls_wR_factor_gt 0.1207
_refine_ls_wR_factor_ref 0.1223
_reflns_number_gt 6004
_reflns_number_total 6116
_reflns_threshold_expression >2sigma(I)
_cod_data_source_file b923900f.txt
_cod_data_source_block 1
_cod_depositor_comments
;
The following automatic conversions were performed:
'_symmetry_cell_setting' value 'Monoclinic' changed to 'monoclinic'
according to '/home/saulius/struct/CIF-dictionaries/cif_core.dic'
dictionary named 'cif_core.dic' version 2.4.1 from
2010-06-29.

'_diffrn_radiation_probe' value 'X-ray' changed to 'x-ray'
according to '/home/saulius/struct/CIF-dictionaries/cif_core.dic'
dictionary named 'cif_core.dic' version 2.4.1 from 2010-06-29.

Automatic conversion script
Id: cif_fix_enum 1527 2010-12-29 10:47:43Z saulius 
;
_cod_original_sg_symbol_H-M Cc
_cod_database_code 7105353

loop_
_symmetry_equiv_pos_as_xyz
'x, y, z'
'x, -y, z+1/2'
'x+1/2, y+1/2, z'
'x+1/2, -y+1/2, z+1/2'

loop_
_atom_site_label
_atom_site_type_symbol
_atom_site_fract_x
_atom_site_fract_y
_atom_site_fract_z
_atom_site_U_iso_or_equiv
_atom_site_adp_type
_atom_site_occupancy
_atom_site_symmetry_multiplicity
_atom_site_calc_flag
_atom_site_refinement_flags
_atom_site_disorder_assembly
_atom_site_disorder_group
Au1 Au 0.40194(4) 0.21352(2) 0.36899(3) 0.01291(9) Uani 1 1 d . . .
C1 C 0.5562(16) 0.1726(8) 0.4566(7) 0.021(2) Uani 1 1 d . . .
C2 C 0.4318(13) 0.1325(7) 0.4630(6) 0.013(2) Uani 1 1 d . . .
C3 C 0.7167(16) 0.2108(10) 0.4616(8) 0.028(3) Uani 1 1 d . . .
H3A H 0.7737 0.1848 0.5004 0.041 Uiso 1 1 calc R . .
H3B H 0.7089 0.2748 0.4678 0.041 Uiso 1 1 calc R . .
H3C H 0.7742 0.1981 0.4201 0.041 Uiso 1 1 calc R . .
C4 C 0.3001(14) 0.0755(9) 0.4865(7) 0.0198(17) Uani 1 1 d . . .
C5 C 0.3377(14) 0.0556(8) 0.5612(7) 0.0184(16) Uani 1 1 d . . .
H5A H 0.4484 0.0367 0.5661 0.028 Uiso 1 1 calc R . .
H5B H 0.2677 0.0086 0.5770 0.028 Uiso 1 1 calc R . .
H5C H 0.3210 0.1090 0.5882 0.028 Uiso 1 1 calc R . .
C6 C 0.2963(14) -0.0096(7) 0.4444(7) 0.0184(16) Uani 1 1 d . . .
H6A H 0.2682 0.0046 0.3974 0.028 Uiso 1 1 calc R . .
H6B H 0.2172 -0.0500 0.4628 0.028 Uiso 1 1 calc R . .
H6C H 0.4010 -0.0376 0.4463 0.028 Uiso 1 1 calc R . .
C7 C 0.1404(14) 0.1244(8) 0.4808(7) 0.021(3) Uani 1 1 d . . .
H7A H 0.1528 0.1844 0.4987 0.032 Uiso 1 1 calc R . .
H7B H 0.0607 0.0928 0.5070 0.032 Uiso 1 1 calc R . .
H7C H 0.1062 0.1272 0.4333 0.032 Uiso 1 1 calc R . .
P1 P 0.3218(3) 0.27552(17) 0.26904(15) 0.0106(5) Uani 1 1 d . . .
C8 C 0.2542(13) 0.1827(7) 0.2086(6) 0.015(2) Uani 1 1 d . . .
C9 C 0.3684(15) 0.1030(7) 0.2201(7) 0.020(2) Uani 1 1 d . . .
H9A H 0.3753 0.0893 0.2685 0.030 Uiso 1 1 calc R . .
H9B H 0.4740 0.1182 0.2037 0.030 Uiso 1 1 calc R . .
H9C H 0.3278 0.0516 0.1953 0.030 Uiso 1 1 calc R . .
C10 C 0.0908(14) 0.1499(7) 0.2303(7) 0.017(2) Uani 1 1 d . . .
H10A H 0.0128 0.1973 0.2243 0.025 Uiso 1 1 calc R . .
H10B H 0.0957 0.1323 0.2779 0.025 Uiso 1 1 calc R . .
H10C H 0.0594 0.0991 0.2024 0.025 Uiso 1 1 calc R . .
C11 C 0.2522(16) 0.2106(8) 0.1347(7) 0.020(2) Uani 1 1 d . . .
H11A H 0.2033 0.1640 0.1070 0.030 Uiso 1 1 calc R . .
H11B H 0.3611 0.2206 0.1199 0.030 Uiso 1 1 calc R . .
H11C H 0.1909 0.2652 0.1295 0.030 Uiso 1 1 calc R . .
C12 C 0.1533(12) 0.3569(8) 0.2825(6) 0.0153(15) Uani 1 1 d . . .
C13 C 0.0408(17) 0.3157(8) 0.3356(7) 0.024(3) Uani 1 1 d . . .
H13A H -0.0451 0.3572 0.3451 0.035 Uiso 1 1 calc R . .
H13B H 0.1008 0.3035 0.3774 0.035 Uiso 1 1 calc R . .
H13C H -0.0039 0.2607 0.3177 0.035 Uiso 1 1 calc R . .
C14 C 0.0614(15) 0.3792(8) 0.2177(7) 0.021(2) Uani 1 1 d . . .
H14A H -0.0195 0.4236 0.2274 0.031 Uiso 1 1 calc R . .
H14B H 0.0102 0.3258 0.2000 0.031 Uiso 1 1 calc R . .
H14C H 0.1345 0.4025 0.1841 0.031 Uiso 1 1 calc R . .
C15 C 0.2150(15) 0.4416(8) 0.3160(7) 0.022(3) Uani 1 1 d . . .
H15A H 0.2726 0.4767 0.2828 0.033 Uiso 1 1 calc R . .
H15B H 0.2865 0.4265 0.3538 0.033 Uiso 1 1 calc R . .
H15C H 0.1254 0.4760 0.3328 0.033 Uiso 1 1 calc R . .
C16 C 0.5018(12) 0.3349(8) 0.2352(6) 0.0153(15) Uani 1 1 d . . .
C17 C 0.6237(15) 0.2645(8) 0.2115(7) 0.020(2) Uani 1 1 d . . .
H17A H 0.7140 0.2942 0.1907 0.030 Uiso 1 1 calc R . .
H17B H 0.5728 0.2252 0.1784 0.030 Uiso 1 1 calc R . .
H17C H 0.6610 0.2301 0.2506 0.030 Uiso 1 1 calc R . .
C18 C 0.4667(15) 0.3970(9) 0.1704(7) 0.0198(17) Uani 1 1 d . . .
H18A H 0.3808 0.4382 0.1806 0.030 Uiso 1 1 calc R . .
H18B H 0.4355 0.3602 0.1316 0.030 Uiso 1 1 calc R . .
H18C H 0.5627 0.4303 0.1595 0.030 Uiso 1 1 calc R . .
C19 C 0.5842(14) 0.3872(8) 0.2929(7) 0.019(2) Uani 1 1 d . . .
H19A H 0.6308 0.3459 0.3258 0.028 Uiso 1 1 calc R . .
H19B H 0.5061 0.4245 0.3154 0.028 Uiso 1 1 calc R . .
H19C H 0.6679 0.4244 0.2742 0.028 Uiso 1 1 calc R . .
Sb1 Sb 0.29648(9) 0.39762(5) 0.55062(5) 0.01761(17) Uani 1 1 d . . .
F1 F 0.3775(16) 0.3685(6) 0.4666(4) 0.045(3) Uani 1 1 d . . .
F2 F 0.0987(12) 0.3524(7) 0.5250(8) 0.057(4) Uani 1 1 d . . .
F3 F 0.3594(10) 0.2864(5) 0.5842(5) 0.0263(18) Uani 1 1 d . . .
F4 F 0.2342(13) 0.5090(6) 0.5178(6) 0.044(3) Uani 1 1 d . . .
F5 F 0.4921(9) 0.4447(5) 0.5756(4) 0.0230(16) Uani 1 1 d . . .
F6 F 0.2178(15) 0.4278(6) 0.6359(6) 0.048(3) Uani 1 1 d . . .

loop_
_atom_site_aniso_label
_atom_site_aniso_U_11
_atom_site_aniso_U_22
_atom_site_aniso_U_33
_atom_site_aniso_U_23
_atom_site_aniso_U_13
_atom_site_aniso_U_12
Au1 0.01858(17) 0.01113(13) 0.00899(15) 0.00138(17) -0.00032(14) 0.00151(17)
C1 0.025(6) 0.018(5) 0.019(6) 0.004(4) -0.002(5) 0.008(5)
C2 0.015(5) 0.015(4) 0.008(5) 0.007(4) 0.003(4) 0.005(4)
C3 0.012(5) 0.043(8) 0.028(8) 0.007(6) -0.004(5) 0.002(5)
C4 0.008(3) 0.030(4) 0.021(5) 0.004(3) 0.003(3) 0.000(3)
C5 0.009(3) 0.017(3) 0.029(5) -0.004(3) 0.002(3) 0.003(3)
C6 0.009(3) 0.017(3) 0.029(5) -0.004(3) 0.002(3) 0.003(3)
C7 0.008(5) 0.023(5) 0.033(7) 0.008(5) 0.001(5) -0.003(4)
P1 0.0079(12) 0.0104(11) 0.0136(13) 0.0018(9) 0.0000(10) 0.0002(9)
C8 0.009(5) 0.010(4) 0.025(6) -0.002(4) 0.011(4) -0.003(3)
C9 0.026(6) 0.013(5) 0.020(6) -0.004(4) 0.002(5) 0.007(4)
C10 0.016(5) 0.016(5) 0.019(6) -0.001(4) 0.000(4) -0.005(4)
C11 0.025(6) 0.021(5) 0.013(6) -0.001(4) 0.002(5) -0.006(4)
C12 0.003(3) 0.023(4) 0.020(4) 0.003(3) 0.002(3) 0.001(3)
C13 0.031(7) 0.018(5) 0.022(6) 0.006(5) 0.009(5) 0.002(5)
C14 0.014(5) 0.023(5) 0.026(7) 0.004(5) 0.001(5) -0.001(4)
C15 0.014(5) 0.019(5) 0.032(7) -0.006(5) -0.001(5) 0.007(4)
C16 0.003(3) 0.023(4) 0.020(4) 0.003(3) 0.002(3) 0.001(3)
C17 0.014(5) 0.021(5) 0.026(7) -0.002(5) 0.010(5) 0.002(4)
C18 0.008(3) 0.030(4) 0.021(5) 0.004(3) 0.003(3) 0.000(3)
C19 0.012(5) 0.025(5) 0.018(6) -0.001(4) -0.002(4) -0.007(4)
Sb1 0.0159(3) 0.0129(3) 0.0239(4) -0.0014(3) -0.0027(3) 0.0012(3)
F1 0.093(9) 0.029(4) 0.013(4) -0.004(3) 0.001(5) 0.002(5)
F2 0.031(5) 0.033(5) 0.106(11) 0.006(6) -0.039(6) -0.008(4)
F3 0.032(4) 0.015(3) 0.032(5) 0.006(3) 0.001(3) 0.001(3)
F4 0.051(6) 0.018(4) 0.062(7) 0.011(4) -0.009(5) 0.008(4)
F5 0.014(3) 0.023(3) 0.032(4) -0.002(3) -0.002(3) -0.001(3)
F6 0.068(7) 0.023(4) 0.056(7) -0.010(4) 0.045(6) -0.009(4)

loop_
_atom_type_symbol
_atom_type_description
_atom_type_scat_dispersion_real
_atom_type_scat_dispersion_imag
_atom_type_scat_source
C C 0.0033 0.0016 'International Tables Vol C Tables 4.2.6.8 and 6.1.1.4'
H H 0.0000 0.0000 'International Tables Vol C Tables 4.2.6.8 and 6.1.1.4'
F F 0.0171 0.0103 'International Tables Vol C Tables 4.2.6.8 and 6.1.1.4'
P P 0.1023 0.0942 'International Tables Vol C Tables 4.2.6.8 and 6.1.1.4'
Sb Sb -0.5866 1.5461 'International Tables Vol C Tables 4.2.6.8 and 6.1.1.4'
Au Au -2.0133 8.8022 'International Tables Vol C Tables 4.2.6.8 and 6.1.1.4'

loop_
_geom_angle_atom_site_label_1
_geom_angle_atom_site_label_2
_geom_angle_atom_site_label_3
_geom_angle
_geom_angle_site_symmetry_1
_geom_angle_site_symmetry_3
_geom_angle_publ_flag
C1 Au1 C2 31.6(5) . . ?
C1 Au1 P1 161.0(4) . . ?
C2 Au1 P1 166.7(3) . . ?
C2 C1 C3 168.1(13) . . ?
C2 C1 Au1 74.2(8) . . ?
C3 C1 Au1 117.7(9) . . ?
C1 C2 C4 165.6(11) . . ?
C1 C2 Au1 74.1(7) . . ?
C4 C2 Au1 120.2(8) . . ?
C1 C3 H3A 109.5 . . ?
C1 C3 H3B 109.5 . . ?
H3A C3 H3B 109.5 . . ?
C1 C3 H3C 109.5 . . ?
H3A C3 H3C 109.5 . . ?
H3B C3 H3C 109.5 . . ?
C2 C4 C6 109.1(10) . . ?
C2 C4 C5 105.7(10) . . ?
C6 C4 C5 111.0(10) . . ?
C2 C4 C7 110.8(10) . . ?
C6 C4 C7 110.8(10) . . ?
C5 C4 C7 109.3(11) . . ?
C4 C5 H5A 109.5 . . ?
C4 C5 H5B 109.5 . . ?
H5A C5 H5B 109.5 . . ?
C4 C5 H5C 109.5 . . ?
H5A C5 H5C 109.5 . . ?
H5B C5 H5C 109.5 . . ?
C4 C6 H6A 109.5 . . ?
C4 C6 H6B 109.5 . . ?
H6A C6 H6B 109.5 . . ?
C4 C6 H6C 109.5 . . ?
H6A C6 H6C 109.5 . . ?
H6B C6 H6C 109.5 . . ?
C4 C7 H7A 109.5 . . ?
C4 C7 H7B 109.5 . . ?
H7A C7 H7B 109.5 . . ?
C4 C7 H7C 109.5 . . ?
H7A C7 H7C 109.5 . . ?
H7B C7 H7C 109.5 . . ?
C16 P1 C12 110.2(5) . . ?
C16 P1 C8 111.0(5) . . ?
C12 P1 C8 110.3(5) . . ?
C16 P1 Au1 105.9(4) . . ?
C12 P1 Au1 110.9(4) . . ?
C8 P1 Au1 108.5(4) . . ?
C11 C8 C10 111.3(10) . . ?
C11 C8 C9 110.6(10) . . ?
C10 C8 C9 105.4(9) . . ?
C11 C8 P1 113.0(7) . . ?
C10 C8 P1 108.8(8) . . ?
C9 C8 P1 107.4(8) . . ?
C8 C9 H9A 109.5 . . ?
C8 C9 H9B 109.5 . . ?
H9A C9 H9B 109.5 . . ?
C8 C9 H9C 109.5 . . ?
H9A C9 H9C 109.5 . . ?
H9B C9 H9C 109.5 . . ?
C8 C10 H10A 109.5 . . ?
C8 C10 H10B 109.5 . . ?
H10A C10 H10B 109.5 . . ?
C8 C10 H10C 109.5 . . ?
H10A C10 H10C 109.5 . . ?
H10B C10 H10C 109.5 . . ?
C8 C11 H11A 109.5 . . ?
C8 C11 H11B 109.5 . . ?
H11A C11 H11B 109.5 . . ?
C8 C11 H11C 109.5 . . ?
H11A C11 H11C 109.5 . . ?
H11B C11 H11C 109.5 . . ?
C14 C12 C15 110.0(10) . . ?
C14 C12 C13 110.4(10) . . ?
C15 C12 C13 104.5(11) . . ?
C14 C12 P1 113.3(9) . . ?
C15 C12 P1 110.8(7) . . ?
C13 C12 P1 107.4(8) . . ?
C12 C13 H13A 109.5 . . ?
C12 C13 H13B 109.5 . . ?
H13A C13 H13B 109.5 . . ?
C12 C13 H13C 109.5 . . ?
H13A C13 H13C 109.5 . . ?
H13B C13 H13C 109.5 . . ?
C12 C14 H14A 109.5 . . ?
C12 C14 H14B 109.5 . . ?
H14A C14 H14B 109.5 . . ?
C12 C14 H14C 109.5 . . ?
H14A C14 H14C 109.5 . . ?
H14B C14 H14C 109.5 . . ?
C12 C15 H15A 109.5 . . ?
C12 C15 H15B 109.5 . . ?
H15A C15 H15B 109.5 . . ?
C12 C15 H15C 109.5 . . ?
H15A C15 H15C 109.5 . . ?
H15B C15 H15C 109.5 . . ?
C19 C16 C17 106.4(9) . . ?
C19 C16 C18 111.3(10) . . ?
C17 C16 C18 105.9(10) . . ?
C19 C16 P1 109.6(8) . . ?
C17 C16 P1 108.5(8) . . ?
C18 C16 P1 114.9(7) . . ?
C16 C17 H17A 109.5 . . ?
C16 C17 H17B 109.5 . . ?
H17A C17 H17B 109.5 . . ?
C16 C17 H17C 109.5 . . ?
H17A C17 H17C 109.5 . . ?
H17B C17 H17C 109.5 . . ?
C16 C18 H18A 109.5 . . ?
C16 C18 H18B 109.5 . . ?
H18A C18 H18B 109.5 . . ?
C16 C18 H18C 109.5 . . ?
H18A C18 H18C 109.5 . . ?
H18B C18 H18C 109.5 . . ?
C16 C19 H19A 109.5 . . ?
C16 C19 H19B 109.5 . . ?
H19A C19 H19B 109.5 . . ?
C16 C19 H19C 109.5 . . ?
H19A C19 H19C 109.5 . . ?
H19B C19 H19C 109.5 . . ?
F5 Sb1 F1 89.5(5) . . ?
F5 Sb1 F2 178.9(4) . . ?
F1 Sb1 F2 90.6(6) . . ?
F5 Sb1 F6 89.6(5) . . ?
F1 Sb1 F6 179.1(6) . . ?
F2 Sb1 F6 90.4(6) . . ?
F5 Sb1 F4 89.4(4) . . ?
F1 Sb1 F4 90.5(5) . . ?
F2 Sb1 F4 89.6(5) . . ?
F6 Sb1 F4 89.5(5) . . ?
F5 Sb1 F3 90.3(4) . . ?
F1 Sb1 F3 89.8(4) . . ?
F2 Sb1 F3 90.7(4) . . ?
F6 Sb1 F3 90.2(4) . . ?
F4 Sb1 F3 179.6(5) . . ?

loop_
_geom_bond_atom_site_label_1
_geom_bond_atom_site_label_2
_geom_bond_distance
_geom_bond_site_symmetry_2
_geom_bond_publ_flag
Au1 C1 2.238(12) . ?
Au1 C2 2.239(10) . ?
Au1 P1 2.281(3) . ?
C1 C2 1.220(18) . ?
C1 C3 1.474(19) . ?
C2 C4 1.487(16) . ?
C3 H3A 0.9800 . ?
C3 H3B 0.9800 . ?
C3 H3C 0.9800 . ?
C4 C6 1.534(17) . ?
C4 C5 1.536(19) . ?
C4 C7 1.539(17) . ?
C5 H5A 0.9800 . ?
C5 H5B 0.9800 . ?
C5 H5C 0.9800 . ?
C6 H6A 0.9800 . ?
C6 H6B 0.9800 . ?
C6 H6C 0.9800 . ?
C7 H7A 0.9800 . ?
C7 H7B 0.9800 . ?
C7 H7C 0.9800 . ?
P1 C16 1.897(12) . ?
P1 C12 1.904(11) . ?
P1 C8 1.926(12) . ?
C8 C11 1.523(18) . ?
C8 C10 1.532(15) . ?
C8 C9 1.559(15) . ?
C9 H9A 0.9800 . ?
C9 H9B 0.9800 . ?
C9 H9C 0.9800 . ?
C10 H10A 0.9800 . ?
C10 H10B 0.9800 . ?
C10 H10C 0.9800 . ?
C11 H11A 0.9800 . ?
C11 H11B 0.9800 . ?
C11 H11C 0.9800 . ?
C12 C14 1.525(17) . ?
C12 C15 1.531(17) . ?
C12 C13 1.557(17) . ?
C13 H13A 0.9800 . ?
C13 H13B 0.9800 . ?
C13 H13C 0.9800 . ?
C14 H14A 0.9800 . ?
C14 H14B 0.9800 . ?
C14 H14C 0.9800 . ?
C15 H15A 0.9800 . ?
C15 H15B 0.9800 . ?
C15 H15C 0.9800 . ?
C16 C19 1.546(17) . ?
C16 C17 1.559(16) . ?
C16 C18 1.613(18) . ?
C17 H17A 0.9800 . ?
C17 H17B 0.9800 . ?
C17 H17C 0.9800 . ?
C18 H18A 0.9800 . ?
C18 H18B 0.9800 . ?
C18 H18C 0.9800 . ?
C19 H19A 0.9800 . ?
C19 H19B 0.9800 . ?
C19 H19C 0.9800 . ?
Sb1 F5 1.856(7) . ?
Sb1 F1 1.860(9) . ?
Sb1 F2 1.866(9) . ?
Sb1 F6 1.879(10) . ?
Sb1 F4 1.880(8) . ?
Sb1 F3 1.884(7) . ?

loop_
_geom_torsion_atom_site_label_1
_geom_torsion_atom_site_label_2
_geom_torsion_atom_site_label_3
_geom_torsion_atom_site_label_4
_geom_torsion
_geom_torsion_site_symmetry_1
_geom_torsion_site_symmetry_2
_geom_torsion_site_symmetry_3
_geom_torsion_site_symmetry_4
_geom_torsion_publ_flag
P1 Au1 C1 C2 -170.3(7) . . . . ?
C2 Au1 C1 C3 179.5(15) . . . . ?
P1 Au1 C1 C3 9.2(18) . . . . ?
C3 C1 C2 C4 5(10) . . . . ?
Au1 C1 C2 C4 -178(5) . . . . ?
C3 C1 C2 Au1 -178(7) . . . . ?
P1 Au1 C2 C1 166.3(10) . . . . ?
C1 Au1 C2 C4 179.3(14) . . . . ?
P1 Au1 C2 C4 -14.4(19) . . . . ?
C1 C2 C4 C6 -104(5) . . . . ?
Au1 C2 C4 C6 79.0(11) . . . . ?
C1 C2 C4 C5 16(5) . . . . ?
Au1 C2 C4 C5 -161.5(7) . . . . ?
C1 C2 C4 C7 134(5) . . . . ?
Au1 C2 C4 C7 -43.2(13) . . . . ?
C1 Au1 P1 C16 -2.1(11) . . . . ?
C2 Au1 P1 C16 -159.6(13) . . . . ?
C1 Au1 P1 C12 -121.7(11) . . . . ?
C2 Au1 P1 C12 80.9(13) . . . . ?
C1 Au1 P1 C8 117.1(10) . . . . ?
C2 Au1 P1 C8 -40.4(13) . . . . ?
C16 P1 C8 C11 -44.3(10) . . . . ?
C12 P1 C8 C11 78.1(9) . . . . ?
Au1 P1 C8 C11 -160.2(7) . . . . ?
C16 P1 C8 C10 -168.4(8) . . . . ?
C12 P1 C8 C10 -46.0(9) . . . . ?
Au1 P1 C8 C10 75.6(8) . . . . ?
C16 P1 C8 C9 78.0(9) . . . . ?
C12 P1 C8 C9 -159.6(8) . . . . ?
Au1 P1 C8 C9 -37.9(8) . . . . ?
C16 P1 C12 C14 80.6(9) . . . . ?
C8 P1 C12 C14 -42.2(10) . . . . ?
Au1 P1 C12 C14 -162.4(7) . . . . ?
C16 P1 C12 C15 -43.6(11) . . . . ?
C8 P1 C12 C15 -166.4(9) . . . . ?
Au1 P1 C12 C15 73.4(9) . . . . ?
C16 P1 C12 C13 -157.2(8) . . . . ?
C8 P1 C12 C13 80.0(9) . . . . ?
Au1 P1 C12 C13 -40.2(9) . . . . ?
C12 P1 C16 C19 75.4(9) . . . . ?
C8 P1 C16 C19 -162.2(8) . . . . ?
Au1 P1 C16 C19 -44.7(8) . . . . ?
C12 P1 C16 C17 -168.9(8) . . . . ?
C8 P1 C16 C17 -46.5(10) . . . . ?
Au1 P1 C16 C17 71.0(9) . . . . ?
C12 P1 C16 C18 -50.7(11) . . . . ?
C8 P1 C16 C18 71.7(10) . . . . ?
Au1 P1 C16 C18 -170.7(8) . . . . ?
